data_7055957
loop_
_publ_author_name
'Sama, Farasha'
'Ansari, Istikhar A.'
'Raizada, Mukul'
'Ahmad, Musheer'
'Nagaraja, C. M.'
'Shahid, M.'
'Kumar, Abhinav'
'Khan, Kulsum'
'Siddiqi, Zafar A.'

_publ_section_title
;
 Design, structures and study of non-covalent interactions of mono-, di-,
 and tetranuclear complexes of a bifurcated quadridentate tripod ligand,
 N-(aminopropyl)-diethanolamine
;
_journal_issue 5
_journal_name_full 'New J. Chem.'
_journal_page_first 1959
_journal_paper_doi 10.1039/C6NJ02562E
_journal_volume 41
_journal_year 2017
_chemical_formula_moiety 'C10 H19 N3 O4 S Zn2, C H4 O'
_chemical_formula_sum 'C11 H23 N3 O5 S Zn2'
_chemical_formula_weight 440.18
_space_group_crystal_system triclinic
_space_group_IT_number 2
_space_group_name_Hall '-P 1'
_space_group_name_H-M_alt 'P -1'
_symmetry_Int_Tables_number 2
_symmetry_space_group_name_Hall '-P 1'
_symmetry_space_group_name_H-M 'P -1'
_audit_creation_date 2016-12-29
_audit_creation_method
;
Olex2 1.2
(compiled 2016.11.30 svn.r3356 for OlexSys, GUI svn.r5269)
;
_audit_update_record
;
2017-01-16 deposited with the CCDC.
2017-01-17 downloaded from the CCDC.
;
_cell_angle_alpha 89.096(5)
_cell_angle_beta 79.802(6)
_cell_angle_gamma 65.870(7)
_cell_formula_units_Z 2
_cell_length_a 8.6719(7)
_cell_length_b 10.0649(7)
_cell_length_c 11.3026(7)
_cell_measurement_reflns_used 999
_cell_measurement_temperature 296(2)
_cell_measurement_theta_max 25.50
_cell_measurement_theta_min 2.25
_cell_volume 884.33(12)
_computing_cell_refinement 'SAINT 6.45 ( Bruker, 2003)'
_computing_data_collection 'SMART 5.628 (Bruker, 2003)'
_computing_data_reduction 'SAINT 6.45 ( Bruker, 2003)'
_computing_molecular_graphics 'Olex2 (Dolomanov et al., 2009)'
_computing_publication_material 'Olex2 (Dolomanov et al., 2009)'
_computing_structure_refinement 'olex2.refine (Bourhis et al., 2015)'
_computing_structure_solution SIR-97
_diffrn_ambient_temperature 296(2)
_diffrn_measured_fraction_theta_full 0.9981
_diffrn_measured_fraction_theta_max 0.9981
_diffrn_measurement_device_type 'BRUKER SMART APEX'
_diffrn_measurement_method /w-scans
_diffrn_radiation_type 'Mo K\a'
_diffrn_radiation_wavelength 0.71073
_diffrn_reflns_av_R_equivalents 0.0311
_diffrn_reflns_av_unetI/netI 0.0586
_diffrn_reflns_limit_h_max 11
_diffrn_reflns_limit_h_min -11
_diffrn_reflns_limit_k_max 12
_diffrn_reflns_limit_k_min -13
_diffrn_reflns_limit_l_max 14
_diffrn_reflns_limit_l_min -14
_diffrn_reflns_number 7047
_diffrn_reflns_theta_full 25.0000
_diffrn_reflns_theta_max 25.00
_diffrn_reflns_theta_min 2.90
_exptl_absorpt_coefficient_mu 2.854
_exptl_absorpt_correction_type multi-scan
_exptl_absorpt_process_details Sadabs
_exptl_crystal_colour Colourless
_exptl_crystal_density_diffrn 1.6529
_exptl_crystal_description Block
_exptl_crystal_F_000 453.6538
_exptl_crystal_size_max 0.29
_exptl_crystal_size_mid 0.21
_exptl_crystal_size_min 0.16
_exptl_transmission_factor_max 0.633
_exptl_transmission_factor_min 0.492
_refine_diff_density_max 1.0297
_refine_diff_density_min -0.7804
_refine_diff_density_rms 0.1120
_refine_ls_d_res_high 0.8409
_refine_ls_d_res_low 7.0142
_refine_ls_goodness_of_fit_ref 1.0465
_refine_ls_hydrogen_treatment constr
_refine_ls_matrix_type full
_refine_ls_number_constraints 34
_refine_ls_number_parameters 201
_refine_ls_number_reflns 3114
_refine_ls_number_restraints 1
_refine_ls_restrained_S_all 1.0463
_refine_ls_R_factor_all 0.0534
_refine_ls_R_factor_gt 0.0410
_refine_ls_shift/su_max 0.0000
_refine_ls_shift/su_mean 0.0000
_refine_ls_structure_factor_coef Fsqd
_refine_ls_weighting_details 'w=1/[\s^2^(Fo^2^)+(0.0384P)^2^+1.2526P] where P=(Fo^2^+2Fc^2^)/3'
_refine_ls_weighting_scheme calc
_refine_ls_wR_factor_gt 0.0964
_refine_ls_wR_factor_ref 0.1062
_reflns_Friedel_coverage 0.0
_reflns_limit_h_max 10
_reflns_limit_h_min -9
_reflns_limit_k_max 11
_reflns_limit_k_min -11
_reflns_limit_l_max 13
_reflns_limit_l_min 0
_reflns_number_gt 2537
_reflns_number_total 3114
_reflns_threshold_expression I>=2u(I)
_cod_data_source_file c6nj02562e2.cif
_cod_data_source_block complex5
_cod_depositor_comments
;
The following automatic conversions were performed:

'_exptl_absorpt_correction_type' value 'Multi-Scan' changed to
'multi-scan' according to
/usr/data/users/saulius/crontab/automatic-downloads/rss-feeds/RSC/lib/dictionaries/cif_core.dic
dictionary named 'cif_core.dic' version 2.4.2 from 2011-04-26.

Automatic conversion script
Id: cif_fix_values 4268 2015-11-12 08:31:59Z antanas 

 Adding full bibliography for 7055955--7055959.cif.
;
_cod_database_code 7055957
_olex2_refinement_description
;
1. Fixed Uiso
 At 1.2 times of:
  All C(H,H) groups, All N(H,H) groups
 At 1.5 times of:
  All C(H,H,H) groups, All O(H) groups
2. Restrained distances
 O5-C11
 1.5 with sigma of 0.02
3.a Secondary CH2 refined with riding coordinates:
 C1(H1a,H1b), C2(H2c,H2d), C3(H3a,H3b), C4(H4a,H4b), C5(H5a,H5b), C6(H6a,H6b),
 C7(H7a,H7b), N2(H2a,H2b)
3.b Idealised Me refined as rotating group:
 C9(H9a,H9b,H9c), C11(H11a,H11b,H11c)
3.c Idealised tetrahedral OH refined as rotating group:
 O5(H5)
;
_olex2_submission_special_instructions 'No special instructions were received'

loop_
_space_group_symop_id
_space_group_symop_operation_xyz
1 x,y,z
2 -x,-y,-z

loop_
_atom_site_label
_atom_site_type_symbol
_atom_site_fract_x
_atom_site_fract_y
_atom_site_fract_z
_atom_site_U_iso_or_equiv
_atom_site_adp_type
_atom_site_occupancy
_atom_site_refinement_flags_posn
Zn1 Zn 0.30252(7) -0.08208(6) 0.13532(5) 0.04192(18) Uani 1.000000 .
Zn2 Zn 0.40110(6) -0.06983(5) -0.16303(4) 0.03323(17) Uani 1.000000 .
S S 0.0456(2) -0.30899(18) 0.42249(14) 0.0675(4) Uani 1.000000 .
O1 O 0.4077(4) 0.0114(3) 0.2241(3) 0.0361(7) Uani 1.000000 .
O2 O 0.4166(4) -0.1831(3) -0.0184(3) 0.0406(8) Uani 1.000000 .
O3 O 0.0854(4) 0.0800(4) 0.1053(3) 0.0517(9) Uani 1.000000 .
O4 O 0.2331(5) 0.1291(4) -0.0583(3) 0.0499(9) Uani 1.000000 .
N1 N 0.4237(5) 0.2835(4) 0.2540(3) 0.0349(8) Uani 1.000000 .
N2 N 0.7850(5) 0.0249(4) 0.2631(4) 0.0468(10) Uani 1.000000 .
N3 N 0.2214(6) -0.1983(5) 0.2510(4) 0.0579(12) Uani 1.000000 .
C1 C 0.2571(6) 0.2691(5) 0.2773(4) 0.0441(12) Uani 1.000000 .
H1a H 0.1770(6) 0.3409(5) 0.3402(4) 0.0529(14) Uiso 1.000000 R
H1b H 0.2079(6) 0.2866(5) 0.2049(4) 0.0529(14) Uiso 1.000000 R
C2 C 0.2862(7) 0.1178(5) 0.3156(4) 0.0447(12) Uani 1.000000 .
H2c H 0.1782(7) 0.1074(5) 0.3290(4) 0.0536(14) Uiso 1.000000 R
H2d H 0.3292(7) 0.1025(5) 0.3905(4) 0.0536(14) Uiso 1.000000 R
C3 C 0.4624(7) 0.3243(6) 0.3674(4) 0.0482(13) Uani 1.000000 .
H3a H 0.4082(7) 0.4296(6) 0.3807(4) 0.0578(15) Uiso 1.000000 R
H3b H 0.4115(7) 0.2841(6) 0.4339(4) 0.0578(15) Uiso 1.000000 R
C4 C 0.6530(8) 0.2722(6) 0.3690(5) 0.0583(15) Uani 1.000000 .
H4a H 0.7077(8) 0.2987(6) 0.2957(5) 0.0699(18) Uiso 1.000000 R
H4b H 0.6663(8) 0.3227(6) 0.4363(5) 0.0699(18) Uiso 1.000000 R
C5 C 0.7446(8) 0.1097(6) 0.3794(5) 0.0582(15) Uani 1.000000 .
H5a H 0.6730(8) 0.0782(6) 0.4386(5) 0.0698(18) Uiso 1.000000 R
H5b H 0.8507(8) 0.0893(6) 0.4079(5) 0.0698(18) Uiso 1.000000 R
C6 C 0.4268(7) 0.3880(5) 0.1615(4) 0.0414(11) Uani 1.000000 .
H6a H 0.3207(7) 0.4756(5) 0.1786(4) 0.0497(13) Uiso 1.000000 R
H6b H 0.5213(7) 0.4152(5) 0.1645(4) 0.0497(13) Uiso 1.000000 R
C7 C 0.4475(7) 0.3236(5) 0.0362(4) 0.0434(12) Uani 1.000000 .
H7a H 0.4717(7) 0.3861(5) -0.0236(4) 0.0521(14) Uiso 1.000000 R
H7b H 0.3415(7) 0.3176(5) 0.0267(4) 0.0521(14) Uiso 1.000000 R
C8 C 0.1001(7) 0.1580(6) 0.0187(4) 0.0442(12) Uani 1.000000 .
C9 C -0.0560(7) 0.2987(7) 0.0115(6) 0.0680(16) Uani 1.000000 .
H9a H -0.1529(15) 0.2768(8) 0.008(4) 0.102(2) Uiso 1.000000 GR
H9b H -0.082(3) 0.3619(19) 0.0817(18) 0.102(2) Uiso 1.000000 GR
H9c H -0.032(2) 0.346(2) -0.059(2) 0.102(2) Uiso 1.000000 GR
C10 C 0.1494(6) -0.2442(5) 0.3233(4) 0.0401(11) Uani 1.000000 .
O5 O 0.3853(9) 0.2102(7) 0.6458(5) 0.122(2) Uani 1.000000 D
H5 H 0.448(12) 0.151(2) 0.686(5) 0.183(3) Uiso 1.000000 GR
C11 C 0.3175(11) 0.3528(7) 0.7047(7) 0.097(2) Uani 1.000000 D
H11a H 0.205(3) 0.409(2) 0.688(4) 0.145(4) Uiso 1.000000 GR
H11b H 0.311(7) 0.3447(8) 0.7900(8) 0.145(4) Uiso 1.000000 GR
H11c H 0.392(4) 0.400(2) 0.675(4) 0.145(4) Uiso 1.000000 GR
H2a H 0.8216(5) -0.0700(4) 0.2787(4) 0.0562(12) Uiso 1.000000 R
H2b H 0.8744(5) 0.0358(4) 0.2169(4) 0.0562(12) Uiso 1.000000 R

loop_
_atom_site_aniso_label
_atom_site_aniso_U_11
_atom_site_aniso_U_22
_atom_site_aniso_U_33
_atom_site_aniso_U_12
_atom_site_aniso_U_13
_atom_site_aniso_U_23
Zn1 0.0465(4) 0.0484(4) 0.0339(3) -0.0263(3) 0.0019(3) 0.0002(2)
Zn2 0.0318(3) 0.0328(3) 0.0325(3) -0.0127(2) -0.0015(2) 0.0033(2)
S 0.0646(10) 0.0678(10) 0.0637(9) -0.0317(8) 0.0145(8) 0.0112(8)
O1 0.0334(17) 0.0376(18) 0.0349(16) -0.0155(14) 0.0019(14) 0.0002(13)
O2 0.048(2) 0.0366(18) 0.0321(16) -0.0146(15) -0.0005(15) 0.0035(13)
O3 0.039(2) 0.067(2) 0.047(2) -0.0210(18) -0.0046(17) 0.0097(18)
O4 0.048(2) 0.041(2) 0.054(2) -0.0176(17) 0.0040(19) -0.0010(16)
N1 0.038(2) 0.031(2) 0.0328(19) -0.0127(17) -0.0041(18) 0.0019(15)
N2 0.041(2) 0.046(3) 0.051(2) -0.013(2) -0.014(2) 0.0057(19)
N3 0.066(3) 0.061(3) 0.054(3) -0.037(3) -0.003(3) 0.012(2)
C1 0.038(3) 0.046(3) 0.039(3) -0.012(2) 0.003(2) -0.004(2)
C2 0.046(3) 0.049(3) 0.038(3) -0.024(2) 0.006(2) -0.002(2)
C3 0.060(3) 0.043(3) 0.039(3) -0.019(3) -0.007(3) -0.005(2)
C4 0.071(4) 0.055(3) 0.054(3) -0.027(3) -0.022(3) -0.004(3)
C5 0.059(4) 0.057(4) 0.055(3) -0.015(3) -0.023(3) 0.006(3)
C6 0.046(3) 0.029(2) 0.044(3) -0.012(2) -0.004(2) 0.003(2)
C7 0.053(3) 0.039(3) 0.035(2) -0.018(2) -0.007(2) 0.007(2)
C8 0.041(3) 0.051(3) 0.044(3) -0.022(3) -0.009(3) -0.006(2)
C9 0.048(3) 0.068(4) 0.074(4) -0.011(3) -0.007(3) 0.008(3)
C10 0.039(3) 0.038(3) 0.041(3) -0.015(2) -0.006(2) 0.001(2)
O5 0.146(6) 0.115(5) 0.099(4) -0.040(4) -0.045(4) 0.034(4)
C11 0.129(7) 0.051(4) 0.112(6) -0.035(4) -0.031(5) 0.006(4)

loop_
_atom_type_symbol
_atom_type_scat_dispersion_real
_atom_type_scat_dispersion_imag
_atom_type_scat_Cromer_Mann_a1
_atom_type_scat_Cromer_Mann_a2
_atom_type_scat_Cromer_Mann_a3
_atom_type_scat_Cromer_Mann_a4
_atom_type_scat_Cromer_Mann_b1
_atom_type_scat_Cromer_Mann_b2
_atom_type_scat_Cromer_Mann_b3
_atom_type_scat_Cromer_Mann_b4
_atom_type_scat_Cromer_Mann_c
_atom_type_scat_source
_atom_type_scat_dispersion_source
C 0.00347 0.00161 2.31000 1.02000 1.58860 0.86500 20.84390 10.20750 0.56870 51.65120 0.215599998832 'International Tables Volume C Table 6.1.1.4 (pp. 500-502)' 'Henke, Gullikson and Davis, At. Data and Nucl. Data Tables, 1993, 54, 2'
H 0.00000 0.00000 0.49300 0.32291 0.14019 0.04081 10.51090 26.12570 3.14236 57.79970 0.0030380000826 'International Tables Volume C Table 6.1.1.4 (pp. 500-502)' 'Henke, Gullikson and Davis, At. Data and Nucl. Data Tables, 1993, 54, 2'
Zn 0.31207 1.46666 14.07430 7.03180 5.16520 2.41000 3.26550 0.23330 10.31630 58.70970 1.30410003662 'International Tables Volume C Table 6.1.1.4 (pp. 500-502)' 'Henke, Gullikson and Davis, At. Data and Nucl. Data Tables, 1993, 54, 2'
O 0.01158 0.00611 3.04850 2.28680 1.54630 0.86700 13.27710 5.70110 0.32390 32.90890 0.250800013542 'International Tables Volume C Table 6.1.1.4 (pp. 500-502)' 'Henke, Gullikson and Davis, At. Data and Nucl. Data Tables, 1993, 54, 2'
N 0.00653 0.00323 12.21260 3.13220 2.01250 1.16630 0.00570 9.89330 28.99750 0.58260 -11.5290002823 'International Tables Volume C Table 6.1.1.4 (pp. 500-502)' 'Henke, Gullikson and Davis, At. Data and Nucl. Data Tables, 1993, 54, 2'
S 0.12424 0.12443 6.90530 5.20340 1.43790 1.58630 1.46790 22.21510 0.25360 56.17200 0.866900026798 'International Tables Volume C Table 6.1.1.4 (pp. 500-502)' 'Henke, Gullikson and Davis, At. Data and Nucl. Data Tables, 1993, 54, 2'

loop_
_geom_angle_atom_site_label_1
_geom_angle_atom_site_label_2
_geom_angle_atom_site_label_3
_geom_angle
_geom_angle_site_symmetry_1
_geom_angle_site_symmetry_3
O2 Zn1 O1 121.50(13) . .
O3 Zn1 O1 104.98(14) . .
O3 Zn1 O2 105.26(14) . .
N3 Zn1 O1 105.94(15) . .
N3 Zn1 O2 113.55(17) . .
N3 Zn1 O3 103.93(17) . .
O2 Zn2 O1 117.77(13) . 2_655
O4 Zn2 O1 97.20(13) . 2_655
O4 Zn2 O2 91.58(13) . .
N1 Zn2 O1 84.78(13) 2_655 2_655
N1 Zn2 O2 83.00(13) 2_655 .
N1 Zn2 O4 174.53(13) 2_655 .
N2 Zn2 O1 117.45(14) 2_655 2_655
N2 Zn2 O2 124.52(15) 2_655 .
N2 Zn2 O4 86.67(15) 2_655 .
N2 Zn2 N1 96.97(15) 2_655 2_655
Zn2 O1 Zn1 128.63(15) 2_655 .
C2 O1 Zn1 113.0(3) . .
C2 O1 Zn2 109.1(3) . 2_655
Zn2 O2 Zn1 118.80(16) . .
C7 O2 Zn1 124.7(3) 2_655 .
C7 O2 Zn2 113.7(3) 2_655 .
C8 O3 Zn1 116.8(3) . .
C8 O4 Zn2 130.7(3) . .
C1 N1 Zn2 101.4(3) . 2_655
C3 N1 Zn2 117.3(3) . 2_655
C3 N1 C1 110.7(4) . .
C6 N1 Zn2 104.0(3) . 2_655
C6 N1 C1 111.8(4) . .
C6 N1 C3 111.2(3) . .
C5 N2 Zn2 119.3(3) . 2_655
H2a N2 Zn2 107.50(12) . 2_655
H2a N2 C5 107.5(3) . .
H2b N2 Zn2 107.50(12) . 2_655
H2b N2 C5 107.5(3) . .
H2b N2 H2a 107.0 . .
C10 N3 Zn1 168.3(5) . .
H1a C1 N1 109.8(2) . .
H1b C1 N1 109.8(2) . .
H1b C1 H1a 108.2 . .
C2 C1 N1 109.5(4) . .
C2 C1 H1a 109.8(3) . .
C2 C1 H1b 109.8(3) . .
C1 C2 O1 109.9(4) . .
H2c C2 O1 109.7(2) . .
H2c C2 C1 109.7(3) . .
H2d C2 O1 109.7(2) . .
H2d C2 C1 109.7(3) . .
H2d C2 H2c 108.2 . .
H3a C3 N1 108.7(2) . .
H3b C3 N1 108.7(2) . .
H3b C3 H3a 107.6 . .
C4 C3 N1 114.4(4) . .
C4 C3 H3a 108.7(3) . .
C4 C3 H3b 108.7(3) . .
H4a C4 C3 108.8(3) . .
H4b C4 C3 108.8(3) . .
H4b C4 H4a 107.7 . .
C5 C4 C3 114.0(5) . .
C5 C4 H4a 108.8(3) . .
C5 C4 H4b 108.8(3) . .
C4 C5 N2 112.6(4) . .
H5a C5 N2 109.1(3) . .
H5a C5 C4 109.1(3) . .
H5b C5 N2 109.1(3) . .
H5b C5 C4 109.1(3) . .
H5b C5 H5a 107.8 . .
H6a C6 N1 109.3(2) . .
H6b C6 N1 109.3(2) . .
H6b C6 H6a 108.0 . .
C7 C6 N1 111.5(4) . .
C7 C6 H6a 109.3(3) . .
C7 C6 H6b 109.3(3) . .
C6 C7 O2 109.9(4) . 2_655
H7a C7 O2 109.7(2) . 2_655
H7a C7 C6 109.7(2) . .
H7b C7 O2 109.7(2) . 2_655
H7b C7 C6 109.7(3) . .
H7b C7 H7a 108.2 . .
O4 C8 O3 124.7(5) . .
C9 C8 O3 116.8(5) . .
C9 C8 O4 118.4(5) . .
H9a C9 C8 109.5 . .
H9b C9 C8 109.5 . .
H9b C9 H9a 109.5 . .
H9c C9 C8 109.5 . .
H9c C9 H9a 109.5 . .
H9c C9 H9b 109.5 . .
N3 C10 S 178.6(5) . .
C11 O5 H5 109.5 . .
H11a C11 O5 109.5 . .
H11b C11 O5 109.5 . .
H11b C11 H11a 109.5 . .
H11c C11 O5 109.5 . .
H11c C11 H11a 109.5 . .
H11c C11 H11b 109.5 . .

loop_
_geom_bond_atom_site_label_1
_geom_bond_atom_site_label_2
_geom_bond_distance
_geom_bond_site_symmetry_2
Zn1 O1 1.945(3) .
Zn1 O2 1.912(3) .
Zn1 O3 2.004(3) .
Zn1 N3 1.967(4) .
Zn2 O1 1.987(3) 2_655
Zn2 O2 1.970(3) .
Zn2 O4 2.147(3) .
Zn2 N1 2.199(4) 2_655
Zn2 N2 2.031(4) 2_655
S C10 1.610(5) .
O1 C2 1.433(5) .
O2 C7 1.411(6) 2_655
O3 C8 1.267(6) .
O4 C8 1.245(6) .
N1 C1 1.488(6) .
N1 C3 1.486(5) .
N1 C6 1.476(5) .
N2 C5 1.486(6) .
N2 H2a 0.9000 .
N2 H2b 0.9000 .
N3 C10 1.146(6) .
C1 H1a 0.9700 .
C1 H1b 0.9700 .
C1 C2 1.507(6) .
C2 H2c 0.9700 .
C2 H2d 0.9700 .
C3 H3a 0.9700 .
C3 H3b 0.9700 .
C3 C4 1.519(7) .
C4 H4a 0.9700 .
C4 H4b 0.9700 .
C4 C5 1.512(7) .
C5 H5a 0.9700 .
C5 H5b 0.9700 .
C6 H6a 0.9700 .
C6 H6b 0.9700 .
C6 C7 1.517(6) .
C7 H7a 0.9700 .
C7 H7b 0.9700 .
C8 C9 1.520(7) .
C9 H9a 0.9600 .
C9 H9b 0.9600 .
C9 H9c 0.9600 .
O5 H5 0.8200 .
O5 C11 1.432(8) .
C11 H11a 0.9600 .
C11 H11b 0.9600 .
C11 H11c 0.9600 .

loop_
_restr_distance_atom_site_label_1
_restr_distance_atom_site_label_2
_restr_distance_site_symmetry_2
_restr_distance_target
_restr_distance_target_weight_param
_restr_distance_diff
O5 C11 1 1.5000 0.0200 0.0679
